data_1536807
loop_
_publ_author_name
'Rakov, I.E.'
'Gorbunova, Yu.E.'
'Kokunov, Yu.V.'
'Mikhailov, Yu.N.'

_publ_section_title
;
 Synthesis and crystal structure of decafluorohexatin(II)
 oxopentafluoroniobate
;
_journal_name_full
;
Koordinatsionnaya Khimiya (= Coordination Chemistry (USSR))
;
_journal_page_first 759
_journal_page_last 762
_journal_volume 19
_journal_year 1993
_chemical_formula_sum 'F15 Nb O Sn6'
_chemical_name_systematic '(Sn6 F10) (Nb O F5)'
_space_group_IT_number 15
_symmetry_space_group_name_Hall '-C 2yc'
_symmetry_space_group_name_H-M 'C 1 2/c 1'
_cell_angle_alpha 90
_cell_angle_beta 90.02
_cell_angle_gamma 90
_cell_formula_units_Z 4
_cell_length_a 18.844
_cell_length_b 7.751
_cell_length_c 10.842
_cell_volume 1583.581
_citation_journal_id_ASTM KOKHDC
_cod_data_source_file Rakov_KOKHDC_1993_1384.cif
_cod_data_source_block F15Nb1O1Sn6
_cod_original_formula_sum 'F15 Nb1 O1 Sn6'
_cod_database_code 1536807

loop_
_symmetry_equiv_pos_as_xyz
x,y,z
-x,y,-z+1/2
-x,-y,-z
x,-y,z-1/2
x+1/2,y+1/2,z
-x+1/2,y+1/2,-z+1/2
-x+1/2,-y+1/2,-z
x+1/2,-y+1/2,z-1/2

loop_
_atom_site_label
_atom_site_type_symbol
_atom_site_fract_x
_atom_site_fract_y
_atom_site_fract_z
_atom_site_occupancy
_atom_site_U_iso_or_equiv
Nb1 Nb+5 0 0.3267 0.25 1 0.0
F3 F-1 -0.1344 -0.0133 0.511 1 0.0
F4 F-1 -0.2625 -0.1269 0.0924 1 0.0
F5 F-1 -0.3468 0.1477 0.0406 1 0.0
F7 F-1 -0.0714 0.492 0.293 1 0.0
Sn1 Sn+2 -0.2087 0.0848 0.1826 1 0.0
F8 F-1 0.028 0.339 0.407 0.5 0.0
F1 F-1 -0.1534 -0.1333 0.2563 1 0.0
Sn3 Sn+2 -0.1482 -0.3862 0.0348 1 0.0
F6 F-1 -0.0738 0.168 0.301 1 0.0
F2 F-1 -0.2812 0.0075 0.341 1 0.0
Sn2 Sn+2 -0.0746 -0.1727 0.4006 1 0.0
O1 O-2 0.028 0.339 0.407 0.5 0.0
